data_1511883
loop_
_publ_author_name
'Yamamoto, Kosuke'
'Okazumi, Mieko'
'Suemune, Hiroshi'
'Usui, Kazuteru'

_publ_section_title
;
 Synthesis of [5]Helicenes with a Substituent Exclusively on the Interior
 Side of the Helix by Metal-catalyzed Cycloisomerization.
;
_journal_issue 8
_journal_name_full 'Organic letters'
_journal_page_first 1806
_journal_page_last 1809
_journal_paper_doi 10.1021/ol400332j
_journal_volume 15
_journal_year 2013
_chemical_formula_sum 'C23 H16 O'
_chemical_formula_weight 309.37
_space_group_crystal_system monoclinic
_space_group_IT_number 14
_space_group_name_Hall '-P 2yn'
_space_group_name_H-M_alt 'P 1 21/n 1'
_symmetry_space_group_name_Hall '-P 2yn'
_symmetry_space_group_name_H-M 'P 1 21/n 1'
_atom_sites_solution_hydrogens geom
_atom_sites_solution_primary direct
_atom_sites_solution_secondary difmap
_audit_creation_method 'APEX2 v2009.11-0'
_cell_angle_alpha 90
_cell_angle_beta 102.872(3)
_cell_angle_gamma 90
_cell_formula_units_Z 4
_cell_length_a 12.060(3)
_cell_length_b 8.342(2)
_cell_length_c 15.779(4)
_cell_measurement_reflns_used 9931
_cell_measurement_temperature 296.(2)
_cell_measurement_theta_max 28.4238
_cell_measurement_theta_min 2.4033
_cell_volume 1547.5(7)
_computing_cell_refinement 'SAINT V7.68A (Bruker AXS, 2009)'
_computing_data_reduction 'SAINT V7.68A (Bruker AXS, 2009)'
_computing_structure_refinement 'SHELXL-97 (Sheldrick, 2008)'
_computing_structure_solution 'SHELXS-97 (Sheldrick, 2008)'
_diffrn_ambient_temperature 296.(2)
_diffrn_detector_area_resol_mean 8.3333
_diffrn_measured_fraction_theta_full 0.998
_diffrn_measured_fraction_theta_max 0.998
_diffrn_radiation_monochromator graphite
_diffrn_radiation_type MoK\a
_diffrn_radiation_wavelength 0.71073
_diffrn_reflns_av_R_equivalents 0.0266
_diffrn_reflns_av_sigmaI/netI 0.0155
_diffrn_reflns_limit_h_max 14
_diffrn_reflns_limit_h_min -14
_diffrn_reflns_limit_k_max 9
_diffrn_reflns_limit_k_min -9
_diffrn_reflns_limit_l_max 18
_diffrn_reflns_limit_l_min -18
_diffrn_reflns_number 14196
_diffrn_reflns_theta_full 25.00
_diffrn_reflns_theta_max 25.00
_diffrn_reflns_theta_min 1.93
_exptl_absorpt_coefficient_mu 0.080
_exptl_absorpt_correction_T_max 0.98
_exptl_absorpt_correction_T_min 0.86
_exptl_absorpt_correction_type multi-scan
_exptl_absorpt_process_details 'SADABS V2008/1 (Bruker AXS)'
_exptl_crystal_density_diffrn 1.328
_exptl_crystal_density_method 'not measured'
_exptl_crystal_F_000 652
_exptl_crystal_size_max 0.50
_exptl_crystal_size_mid 0.30
_exptl_crystal_size_min 0.30
_refine_diff_density_max 0.210
_refine_diff_density_min -0.203
_refine_ls_extinction_coef 0.016(4)
_refine_ls_extinction_method none
_refine_ls_goodness_of_fit_ref 0.830
_refine_ls_hydrogen_treatment mixed
_refine_ls_matrix_type full
_refine_ls_number_parameters 218
_refine_ls_number_reflns 2718
_refine_ls_number_restraints 0
_refine_ls_restrained_S_all 0.830
_refine_ls_R_factor_all 0.0345
_refine_ls_R_factor_gt 0.0337
_refine_ls_shift/su_max 0.001
_refine_ls_shift/su_mean 0.000
_refine_ls_structure_factor_coef Fsqd
_refine_ls_weighting_details 'calc w=1/[\s^2^(Fo^2^)+(0.0708P)^2^+0.7928P] where P=(Fo^2^+2Fc^2^)/3'
_refine_ls_weighting_scheme calc
_refine_ls_wR_factor_gt 0.0941
_refine_ls_wR_factor_ref 0.0953
_reflns_number_gt 2617
_reflns_number_total 2718
_reflns_threshold_expression >2sigma(I)
_cod_data_source_file ol400332j_si_004.cif
_cod_data_source_block I
_cod_database_code 1511883

loop_
_space_group_symop_operation_xyz
'x, y, z'
'-x+1/2, y+1/2, -z+1/2'
'-x, -y, -z'
'x-1/2, -y-1/2, z-1/2'

loop_
_atom_site_type_symbol
_atom_site_label
_atom_site_fract_x
_atom_site_fract_y
_atom_site_fract_z
_atom_site_U_iso_or_equiv
_atom_site_adp_type
_atom_site_calc_flag
_atom_site_refinement_flags
_atom_site_occupancy
O O1 0.79678(6) 0.95974(9) 0.24060(5) 0.0206(2) Uani d . 1
C C1 0.71336(10) 1.02934(14) 0.17169(8) 0.0282(2) Uani d . 1
H H1A 0.6387 1.0002 0.1782 0.042 Uiso calc R 1
H H1B 0.7244 0.9906 0.1169 0.042 Uiso calc R 1
H H1C 0.721 1.1439 0.1737 0.042 Uiso calc R 1
C C2 0.79817(9) 0.99048(12) 0.32496(6) 0.0192(2) Uani d . 1
C C3 0.89039(9) 0.91956(12) 0.38127(6) 0.0187(2) Uani d . 1
C C4 0.98284(9) 0.83613(12) 0.35730(6) 0.0186(2) Uani d . 1
C C5 1.03392(9) 0.84316(12) 0.28350(6) 0.0191(2) Uani d . 1
C C6 1.02864(9) 0.97902(12) 0.22540(6) 0.0195(2) Uani d . 1
C C7 0.99225(9) 1.13285(12) 0.24578(6) 0.0206(2) Uani d . 1
H H7 0.9692 1.1476 0.2977 0.025 Uiso calc R 1
C C8 0.99027(10) 1.26060(13) 0.19077(8) 0.0249(2) Uani d . 1
H H8 0.9666 1.3606 0.2059 0.03 Uiso calc R 1
C C9 1.02374(10) 1.24109(14) 0.11179(8) 0.0275(2) Uani d . 1
H H9 1.0182 1.3263 0.0731 0.033 Uiso calc R 1
C C10 1.02724(9) 0.72689(12) 0.42649(6) 0.0214(2) Uani d . 1
C C11 0.97380(10) 0.75470(13) 0.49569(6) 0.0236(2) Uani d . 1
H H11 0.9912 0.7026 0.5491 0.028 Uiso calc R 1
C C12 0.89127(9) 0.87181(12) 0.47198(6) 0.0215(2) Uani d . 1
C C13 0.82261(10) 0.93140(13) 0.52618(6) 0.0255(2) Uani d . 1
H H13 0.837 0.8888 0.582 0.031 Uiso calc R 1
C C14 0.73769(10) 1.04328(14) 0.50813(8) 0.0282(2) Uani d . 1
H H14 0.7079 1.0762 0.5548 0.034 Uiso calc R 1
C C15 0.69010(10) 1.11450(13) 0.42753(8) 0.0272(2) Uani d . 1
H H15 0.6351 1.192 0.4289 0.033 Uiso calc R 1
C C16 0.71221(9) 1.08752(12) 0.34700(8) 0.0231(2) Uani d . 1
H H16 0.6645 1.1398 0.3008 0.028 Uiso calc R 1
C C17 1.10631(10) 0.60689(13) 0.41539(8) 0.0249(2) Uani d . 1
H H17 1.1372 0.5379 0.4608 0.03 Uiso calc R 1
C C18 1.13610(9) 0.59418(13) 0.33785(8) 0.0253(2) Uani d . 1
H H18 1.1791 0.5066 0.3277 0.03 Uiso calc R 1
C C19 1.10320(9) 0.71182(13) 0.27124(6) 0.0224(2) Uani d . 1
C C20 1.14373(10) 0.70023(13) 0.19314(8) 0.0263(2) Uani d . 1
H H20 1.1847 0.61 0.1838 0.032 Uiso calc R 1
C C21 1.12405(10) 0.81737(14) 0.13223(8) 0.0263(2) Uani d . 1
H H21 1.1453 0.8027 0.0796 0.032 Uiso calc R 1
C C22 1.07069(9) 0.96340(13) 0.14871(6) 0.0229(2) Uani d . 1
C C23 1.06454(10) 1.09637(16) 0.09198(6) 0.0273(2) Uani d . 1
H H23 1.0887 1.0849 0.0403 0.033 Uiso calc R 1

loop_
_atom_site_aniso_label
_atom_site_aniso_U_11
_atom_site_aniso_U_22
_atom_site_aniso_U_33
_atom_site_aniso_U_12
_atom_site_aniso_U_13
_atom_site_aniso_U_23
O1 0.0208(4) 0.0205(4) 0.0186(4) 0.0036(2) -0.0001(2) 0.0006(2)
C1 0.0282(5) 0.0288(5) 0.0237(5) 0.0083(5) -0.0024(5) 0.0033(5)
C2 0.0209(5) 0.0152(5) 0.0215(5) -0.0043(4) 0.0046(4) -0.0007(4)
C3 0.0203(5) 0.0155(5) 0.0200(5) -0.0051(4) 0.0037(4) -0.0014(4)
C4 0.0184(5) 0.0147(5) 0.0204(5) -0.0036(4) -0.0008(4) -0.0004(4)
C5 0.0154(5) 0.0185(5) 0.0213(5) -0.0019(4) -0.0007(4) -0.0016(4)
C6 0.0150(5) 0.0218(5) 0.0200(5) -0.0021(4) 0.0002(4) -0.0003(4)
C7 0.0189(5) 0.0214(5) 0.0211(5) -0.0009(4) 0.0039(4) 0.0004(4)
C8 0.0229(5) 0.0217(5) 0.0293(5) 0.0003(4) 0.0041(5) 0.0029(5)
C9 0.0262(5) 0.0290(5) 0.0270(5) -0.0017(5) 0.0052(5) 0.0098(5)
C10 0.0192(5) 0.0175(5) 0.0236(5) -0.0062(4) -0.0032(4) 0.0019(4)
C11 0.0258(5) 0.0225(5) 0.0192(5) -0.0086(4) -0.0016(4) 0.0040(4)
C12 0.0229(5) 0.0207(5) 0.0195(5) -0.0097(4) 0.0020(4) -0.0007(4)
C13 0.0275(5) 0.0289(5) 0.0204(5) -0.0131(5) 0.0062(5) -0.0015(5)
C14 0.0280(5) 0.0317(7) 0.0281(5) -0.0096(5) 0.0130(5) -0.0076(5)
C15 0.0234(5) 0.0232(5) 0.0372(7) -0.0025(5) 0.0117(5) -0.0068(5)
C16 0.0210(5) 0.0184(5) 0.0295(5) -0.0014(4) 0.0047(5) 0.0000(5)
C17 0.0211(5) 0.0179(5) 0.0306(5) -0.0026(4) -0.0054(5) 0.0054(5)
C18 0.0187(5) 0.0171(5) 0.0370(7) 0.0012(4) -0.0006(5) -0.0013(5)
C19 0.0166(5) 0.0198(5) 0.0287(5) -0.0012(4) 0.0006(4) -0.0027(4)
C20 0.0198(5) 0.0238(5) 0.0352(7) 0.0015(4) 0.0059(5) -0.0077(5)
C21 0.0214(5) 0.0318(5) 0.0268(5) -0.0022(5) 0.0074(5) -0.0070(5)
C22 0.0179(5) 0.0278(5) 0.0221(5) -0.0031(4) 0.0027(4) -0.0023(5)
C23 0.0243(5) 0.0366(7) 0.0215(5) -0.0036(5) 0.0064(5) 0.0022(5)

loop_
_atom_type_symbol
_atom_type_description
_atom_type_scat_dispersion_real
_atom_type_scat_dispersion_imag
_atom_type_scat_source
C C 0.0033 0.0016 'International Tables Vol C Tables 4.2.6.8 and 6.1.1.4'
H H 0.0000 0.0000 'International Tables Vol C Tables 4.2.6.8 and 6.1.1.4'
O O 0.0106 0.0060 'International Tables Vol C Tables 4.2.6.8 and 6.1.1.4'

loop_
_geom_angle_atom_site_label_1
_geom_angle_atom_site_label_2
_geom_angle_atom_site_label_3
_geom_angle
C2 O1 C1 121.61(9)
O1 C1 H1A 109.5
O1 C1 H1B 109.5
H1A C1 H1B 109.5
O1 C1 H1C 109.5
H1A C1 H1C 109.5
H1B C1 H1C 109.5
O1 C2 C3 112.39(9)
O1 C2 C16 120.01(10)
C3 C2 C16 127.59(10)
C2 C3 C4 126.54(10)
C2 C3 C12 124.28(10)
C4 C3 C12 106.57(9)
C10 C4 C3 106.76(10)
C10 C4 C5 119.33(10)
C3 C4 C5 133.91(10)
C19 C5 C4 116.88(10)
C19 C5 C6 117.52(10)
C4 C5 C6 125.36(10)
C7 C6 C22 117.69(10)
C7 C6 C5 122.46(10)
C22 C6 C5 119.60(10)
C8 C7 C6 121.53(10)
C8 C7 H7 119.2
C6 C7 H7 119.2
C7 C8 C9 120.29(11)
C7 C8 H8 119.9
C9 C8 H8 119.9
C23 C9 C8 119.71(11)
C23 C9 H9 120.1
C8 C9 H9 120.1
C11 C10 C17 130.46(11)
C11 C10 C4 109.22(10)
C17 C10 C4 120.14(11)
C12 C11 C10 109.44(10)
C12 C11 H11 125.3
C10 C11 H11 125.3
C11 C12 C13 124.73(11)
C11 C12 C3 107.46(10)
C13 C12 C3 127.80(11)
C14 C13 C12 128.99(11)
C14 C13 H13 115.5
C12 C13 H13 115.5
C13 C14 C15 127.80(11)
C13 C14 H14 116.1
C15 C14 H14 116.1
C16 C15 C14 130.05(11)
C16 C15 H15 115.0
C14 C15 H15 115.0
C15 C16 C2 128.57(11)
C15 C16 H16 115.7
C2 C16 H16 115.7
C18 C17 C10 119.16(10)
C18 C17 H17 120.4
C10 C17 H17 120.4
C17 C18 C19 121.68(11)
C17 C18 H18 119.2
C19 C18 H18 119.2
C5 C19 C20 119.75(10)
C5 C19 C18 120.42(11)
C20 C19 C18 119.78(10)
C21 C20 C19 121.64(11)
C21 C20 H20 119.2
C19 C20 H20 119.2
C20 C21 C22 120.07(11)
C20 C21 H21 120.0
C22 C21 H21 120.0
C23 C22 C6 119.26(11)
C23 C22 C21 120.99(11)
C6 C22 C21 119.66(11)
C9 C23 C22 121.21(11)
C9 C23 H23 119.4
C22 C23 H23 119.4

loop_
_geom_bond_atom_site_label_1
_geom_bond_atom_site_label_2
_geom_bond_distance
O1 C2 1.3521(14)
O1 C1 1.4297(14)
C1 H1A 0.96
C1 H1B 0.96
C1 H1C 0.96
C2 C3 1.3914(16)
C2 C16 1.4182(16)
C3 C4 1.4347(16)
C3 C12 1.4835(15)
C4 C10 1.4313(15)
C4 C5 1.4347(15)
C5 C19 1.4170(16)
C5 C6 1.4502(16)
C6 C7 1.4162(16)
C6 C22 1.4183(16)
C7 C8 1.3713(16)
C7 H7 0.93
C8 C9 1.4024(17)
C8 H8 0.93
C9 C23 1.3658(18)
C9 H9 0.93
C10 C11 1.4053(17)
C10 C17 1.4199(17)
C11 C12 1.3853(17)
C11 H11 0.93
C12 C13 1.4070(17)
C13 C14 1.3678(18)
C13 H13 0.93
C14 C15 1.405(2)
C14 H14 0.93
C15 C16 1.3739(17)
C15 H15 0.93
C16 H16 0.93
C17 C18 1.3541(18)
C17 H17 0.93
C18 C19 1.4280(17)
C18 H18 0.93
C19 C20 1.4267(17)
C20 C21 1.3540(18)
C20 H20 0.93
C21 C22 1.4284(17)
C21 H21 0.93
C22 C23 1.4169(17)
C23 H23 0.93
